data_7101832
loop_
_publ_author_name
'Rothenberger, Alexander'
'Shafaei-Fallah, Maryam'
'Shi, Weifeng'

_publ_section_title
;
 A recipe for new organometallic polymers and oligomers? Synthesis and
 structure of an oligo- and a polymeric arrangement of P-S anions.
;
_journal_issue 15
_journal_name_full 'Chemical communications (Cambridge, England)'
_journal_page_first 1499
_journal_page_last 1501
_journal_paper_doi 10.1039/b617177j
_journal_year 2007
_chemical_formula_sum 'C255 H263 Ag24 P17 S33'
_chemical_formula_weight 7501.00
_chemical_name_systematic
;
?
;
_space_group_IT_number 196
_symmetry_cell_setting cubic
_symmetry_space_group_name_Hall 'F 2 2 3'
_symmetry_space_group_name_H-M 'F 2 3'
_atom_sites_solution_hydrogens geom
_atom_sites_solution_primary direct
_atom_sites_solution_secondary difmap
_audit_creation_method SHELXL-97
_cell_angle_alpha 90.00
_cell_angle_beta 90.00
_cell_angle_gamma 90.00
_cell_formula_units_Z 4
_cell_length_a 31.215(4)
_cell_length_b 31.215(4)
_cell_length_c 31.215(4)
_cell_measurement_reflns_used 2658
_cell_measurement_temperature 100(2)
_cell_measurement_theta_max 54.35
_cell_measurement_theta_min 4.35
_cell_volume 30417(6)
_computing_cell_refinement 'stoe x-area'
_computing_data_collection 'stoe x-area'
_computing_data_reduction 'stoe x-area'
_computing_molecular_graphics 'SHELXL-97 (Sheldrick, 1997)'
_computing_publication_material 'SHELXL-97 (Sheldrick, 1997)'
_computing_structure_refinement 'SHELXL-97 (Sheldrick, 1997)'
_computing_structure_solution 'SHELXS-97 (Sheldrick, 1990)'
_diffrn_ambient_temperature 100(2)
_diffrn_detector_area_resol_mean 6.67
_diffrn_measured_fraction_theta_full 0.999
_diffrn_measured_fraction_theta_max 0.982
_diffrn_measurement_device_type 'stoe ipds 2'
_diffrn_measurement_method rotation
_diffrn_radiation_monochromator graphite
_diffrn_radiation_source 'fine-focus sealed tube'
_diffrn_radiation_type MoK\a
_diffrn_radiation_wavelength 0.71073
_diffrn_reflns_av_R_equivalents 0.0352
_diffrn_reflns_av_sigmaI/netI 0.0260
_diffrn_reflns_limit_h_max 39
_diffrn_reflns_limit_h_min -39
_diffrn_reflns_limit_k_max 39
_diffrn_reflns_limit_k_min -39
_diffrn_reflns_limit_l_max 12
_diffrn_reflns_limit_l_min -37
_diffrn_reflns_number 26709
_diffrn_reflns_theta_full 25.00
_diffrn_reflns_theta_max 27.19
_diffrn_reflns_theta_min 1.85
_exptl_absorpt_coefficient_mu 1.866
_exptl_absorpt_correction_type none
_exptl_crystal_colour yellow
_exptl_crystal_density_diffrn 1.638
_exptl_crystal_density_method 'not measured'
_exptl_crystal_description block
_exptl_crystal_F_000 14816
_exptl_crystal_size_max 0.40
_exptl_crystal_size_mid 0.30
_exptl_crystal_size_min 0.30
_refine_diff_density_max 1.280
_refine_diff_density_min -1.353
_refine_diff_density_rms 0.095
_refine_ls_abs_structure_details 'Flack H D (1983), Acta Cryst. A39, 876-881'
_refine_ls_abs_structure_Flack 0.01(4)
_refine_ls_extinction_method none
_refine_ls_goodness_of_fit_ref 1.122
_refine_ls_hydrogen_treatment constr
_refine_ls_matrix_type full
_refine_ls_number_parameters 189
_refine_ls_number_reflns 5565
_refine_ls_number_restraints 0
_refine_ls_restrained_S_all 1.122
_refine_ls_R_factor_all 0.0403
_refine_ls_R_factor_gt 0.0360
_refine_ls_shift/su_max 0.002
_refine_ls_shift/su_mean 0.000
_refine_ls_structure_factor_coef Fsqd
_refine_ls_weighting_details 'calc w=1/[\s^2^(Fo^2^)+(0.0647P)^2^+49.4027P] where P=(Fo^2^+2Fc^2^)/3'
_refine_ls_weighting_scheme calc
_refine_ls_wR_factor_gt 0.1053
_refine_ls_wR_factor_ref 0.1068
_reflns_number_gt 4976
_reflns_number_total 5565
_reflns_threshold_expression >2sigma(I)
_cod_data_source_file b617177j.txt
_cod_data_source_block 1
_cod_original_sg_symbol_H-M F23
_cod_database_code 7101832

loop_
_symmetry_equiv_pos_as_xyz
'x, y, z'
'-x, -y, z'
'-x, y, -z'
'x, -y, -z'
'z, x, y'
'z, -x, -y'
'-z, -x, y'
'-z, x, -y'
'y, z, x'
'-y, z, -x'
'y, -z, -x'
'-y, -z, x'
'x, y+1/2, z+1/2'
'-x, -y+1/2, z+1/2'
'-x, y+1/2, -z+1/2'
'x, -y+1/2, -z+1/2'
'z, x+1/2, y+1/2'
'z, -x+1/2, -y+1/2'
'-z, -x+1/2, y+1/2'
'-z, x+1/2, -y+1/2'
'y, z+1/2, x+1/2'
'-y, z+1/2, -x+1/2'
'y, -z+1/2, -x+1/2'
'-y, -z+1/2, x+1/2'
'x+1/2, y, z+1/2'
'-x+1/2, -y, z+1/2'
'-x+1/2, y, -z+1/2'
'x+1/2, -y, -z+1/2'
'z+1/2, x, y+1/2'
'z+1/2, -x, -y+1/2'
'-z+1/2, -x, y+1/2'
'-z+1/2, x, -y+1/2'
'y+1/2, z, x+1/2'
'-y+1/2, z, -x+1/2'
'y+1/2, -z, -x+1/2'
'-y+1/2, -z, x+1/2'
'x+1/2, y+1/2, z'
'-x+1/2, -y+1/2, z'
'-x+1/2, y+1/2, -z'
'x+1/2, -y+1/2, -z'
'z+1/2, x+1/2, y'
'z+1/2, -x+1/2, -y'
'-z+1/2, -x+1/2, y'
'-z+1/2, x+1/2, -y'
'y+1/2, z+1/2, x'
'-y+1/2, z+1/2, -x'
'y+1/2, -z+1/2, -x'
'-y+1/2, -z+1/2, x'

loop_
_atom_site_label
_atom_site_type_symbol
_atom_site_fract_x
_atom_site_fract_y
_atom_site_fract_z
_atom_site_U_iso_or_equiv
_atom_site_adp_type
_atom_site_occupancy
_atom_site_symmetry_multiplicity
_atom_site_calc_flag
_atom_site_refinement_flags
_atom_site_disorder_assembly
_atom_site_disorder_group
Ag2 Ag 0.577619(14) 0.709812(16) 0.793481(14) 0.04711(13) Uani 1 1 d . . .
Ag1 Ag 0.662028(15) 0.741592(18) 0.667294(15) 0.05243(14) Uani 1 1 d . . .
P1 P 0.7500 0.7500 0.7500 0.0197(6) Uani 1 12 d S . .
P3 P 0.63783(4) 0.63783(4) 0.86217(4) 0.0489(6) Uani 1 3 d S A .
P2 P 0.50251(5) 0.72233(6) 0.81016(5) 0.0537(4) Uani 1 1 d . . .
S3 S 0.61234(7) 0.63369(7) 0.80298(6) 0.0678(5) Uani 1 1 d . . .
S4 S 0.59927(7) 0.59927(7) 0.90073(7) 0.121(2) Uani 1 3 d S . .
S1 S 0.71215(3) 0.78785(3) 0.71215(3) 0.0244(3) Uani 1 3 d S . .
S2 S 0.60538(4) 0.70717(4) 0.71144(4) 0.0353(2) Uani 1 1 d . . .
C1 C 0.57170(9) 0.67245(10) 0.68081(9) 0.0347(10) Uani 1 1 d G A .
C2 C 0.57360(9) 0.67177(10) 0.63633(9) 0.0351(10) Uani 1 1 d G . .
H2 H 0.5931 0.6900 0.6217 0.042 Uiso 1 1 calc R A .
C3 C 0.54700(10) 0.64446(11) 0.61332(7) 0.0435(12) Uani 1 1 d G A .
H3 H 0.5483 0.6440 0.5829 0.052 Uiso 1 1 calc R . .
C4 C 0.51850(9) 0.61783(10) 0.63480(9) 0.0493(14) Uani 1 1 d G . .
C5 C 0.51659(10) 0.61851(11) 0.67928(9) 0.0496(14) Uani 1 1 d G A .
H5 H 0.4971 0.6003 0.6940 0.060 Uiso 1 1 calc R . .
C6 C 0.54320(11) 0.64582(12) 0.70229(7) 0.0428(12) Uani 1 1 d G . .
H6 H 0.5419 0.6463 0.7327 0.051 Uiso 1 1 calc R A .
C7 C 0.48902(15) 0.58733(16) 0.61005(14) 0.072(2) Uani 1 1 d G A .
H7A H 0.4642 0.6033 0.5992 0.108 Uiso 1 1 calc R . .
H7B H 0.4792 0.5645 0.6292 0.108 Uiso 1 1 calc R . .
H7C H 0.5048 0.5748 0.5860 0.108 Uiso 1 1 calc R . .
C8 C 0.4718(3) 0.6692(3) 0.8123(3) 0.035(2) Uiso 0.50 1 d PG A 1
C9 C 0.4917(2) 0.6304(3) 0.8213(4) 0.069(4) Uiso 0.50 1 d PG A 1
H9 H 0.5217 0.6294 0.8263 0.083 Uiso 0.50 1 calc PR A 1
C10 C 0.4677(4) 0.5929(3) 0.8229(5) 0.109(7) Uiso 0.50 1 d PG A 1
H10 H 0.4813 0.5664 0.8290 0.131 Uiso 0.50 1 calc PR A 1
C11 C 0.4238(4) 0.5942(3) 0.8155(4) 0.073(4) Uiso 0.50 1 d PG A 1
H11 H 0.4074 0.5686 0.8166 0.088 Uiso 0.50 1 calc PR A 1
C12 C 0.4039(2) 0.6330(3) 0.8066(4) 0.068(4) Uiso 0.50 1 d PG A 1
H12 H 0.3739 0.6339 0.8015 0.082 Uiso 0.50 1 calc PR A 1
C13 C 0.4279(3) 0.6705(3) 0.8049(3) 0.054(3) Uiso 0.50 1 d PG A 1
H13 H 0.4143 0.6970 0.7988 0.064 Uiso 0.50 1 calc PR A 1
C8' C 0.4642(3) 0.6822(3) 0.8044(3) 0.042(3) Uiso 0.50 1 d PG A 2
C9' C 0.4824(2) 0.6418(3) 0.8082(3) 0.063(4) Uiso 0.50 1 d PG A 2
H9' H 0.5124 0.6389 0.8124 0.075 Uiso 0.50 1 calc PR A 2
C10' C 0.4567(3) 0.6055(3) 0.8059(4) 0.074(4) Uiso 0.50 1 d PG A 2
H10' H 0.4691 0.5778 0.8085 0.089 Uiso 0.50 1 calc PR A 2
C11' C 0.4128(3) 0.6097(3) 0.7998(4) 0.069(4) Uiso 0.50 1 d PG A 2
H11' H 0.3952 0.5849 0.7982 0.083 Uiso 0.50 1 calc PR A 2
C12' C 0.3946(2) 0.6501(4) 0.7960(4) 0.089(5) Uiso 0.50 1 d PG A 2
H12' H 0.3646 0.6530 0.7918 0.107 Uiso 0.50 1 calc PR A 2
C13' C 0.4203(3) 0.6864(3) 0.7983(4) 0.063(3) Uiso 0.50 1 d PG A 2
H13' H 0.4079 0.7141 0.7957 0.076 Uiso 0.50 1 calc PR A 2
C14 C 0.49264(10) 0.74621(12) 0.86299(9) 0.0507(15) Uani 1 1 d G A .
C15 C 0.51720(13) 0.73113(15) 0.89694(11) 0.067(2) Uani 1 1 d G . .
H15 H 0.5385 0.7099 0.8921 0.080 Uiso 1 1 calc R A .
C16 C 0.51067(14) 0.74713(16) 0.93797(9) 0.073(2) Uani 1 1 d G A .
H16 H 0.5275 0.7368 0.9612 0.088 Uiso 1 1 calc R . .
C17 C 0.47957(15) 0.77820(15) 0.94507(8) 0.0626(19) Uani 1 1 d G . .
H17 H 0.4751 0.7891 0.9731 0.075 Uiso 1 1 calc R A .
C18 C 0.45501(15) 0.79327(15) 0.91112(10) 0.071(2) Uani 1 1 d G A .
H18 H 0.4338 0.8145 0.9160 0.085 Uiso 1 1 calc R . .
C19 C 0.46154(11) 0.77728(13) 0.87008(9) 0.066(2) Uani 1 1 d G . .
H19 H 0.4448 0.7876 0.8469 0.080 Uiso 1 1 calc R A .
C20 C 0.4777(2) 0.7600(2) 0.77270(8) 0.073(2) Uani 1 1 d G . .
H20A H 0.4479 0.7662 0.7818 0.088 Uiso 1 1 calc R . .
H20B H 0.4939 0.7872 0.7725 0.088 Uiso 1 1 calc R . .
C21 C 0.6020(10) 0.6024(11) 0.9472(10) 0.087(8) Uiso 0.33 1 d P A .
H21 H 0.6219 0.6268 0.9528 0.105 Uiso 0.33 1 calc PR . .
C22 C 0.5558(18) 0.6161(19) 0.9714(19) 0.17(2) Uiso 0.33 1 d P . .
H22A H 0.5443 0.6421 0.9580 0.248 Uiso 0.33 1 calc PR A .
H22B H 0.5612 0.6216 1.0018 0.248 Uiso 0.33 1 calc PR . .
H22C H 0.5351 0.5927 0.9684 0.248 Uiso 0.33 1 calc PR . .
C23 C 0.6260(18) 0.5603(18) 0.9666(17) 0.157(18) Uiso 0.33 1 d P . .
H23A H 0.6524 0.5550 0.9505 0.235 Uiso 0.33 1 calc PR A .
H23B H 0.6071 0.5354 0.9642 0.235 Uiso 0.33 1 calc PR . .
H23C H 0.6330 0.5653 0.9968 0.235 Uiso 0.33 1 calc PR . .

loop_
_atom_site_aniso_label
_atom_site_aniso_U_11
_atom_site_aniso_U_22
_atom_site_aniso_U_33
_atom_site_aniso_U_23
_atom_site_aniso_U_13
_atom_site_aniso_U_12
Ag2 0.0413(2) 0.0571(3) 0.0429(2) -0.01332(19) 0.01257(18) -0.01440(19)
Ag1 0.0411(2) 0.0745(3) 0.0417(2) -0.0151(2) 0.00056(18) -0.0226(2)
P1 0.0197(6) 0.0197(6) 0.0197(6) 0.000 0.000 0.000
P3 0.0489(6) 0.0489(6) 0.0489(6) 0.0135(6) 0.0135(6) -0.0135(6)
P2 0.0410(8) 0.0789(11) 0.0411(8) -0.0272(8) 0.0150(6) -0.0214(8)
S3 0.0757(12) 0.0813(13) 0.0464(9) 0.0028(8) 0.0102(8) -0.0102(10)
S4 0.121(2) 0.121(2) 0.121(2) 0.0483(15) 0.0483(15) -0.0483(15)
S1 0.0244(3) 0.0244(3) 0.0244(3) 0.0016(4) -0.0016(4) 0.0016(4)
S2 0.0309(6) 0.0374(6) 0.0377(6) -0.0082(5) 0.0021(5) -0.0033(5)
C1 0.026(2) 0.040(3) 0.039(3) -0.007(2) 0.0029(19) -0.0024(19)
C2 0.028(2) 0.038(3) 0.040(3) 0.000(2) -0.0011(19) -0.002(2)
C3 0.039(3) 0.056(3) 0.035(3) -0.004(2) -0.003(2) -0.001(3)
C4 0.037(3) 0.056(4) 0.055(4) -0.012(3) -0.009(2) -0.006(3)
C5 0.033(3) 0.062(4) 0.054(3) -0.006(3) 0.002(2) -0.019(3)
C6 0.037(3) 0.052(3) 0.040(3) -0.006(2) 0.010(2) -0.013(2)
C7 0.065(5) 0.087(6) 0.064(5) -0.016(4) -0.009(4) -0.036(4)
C14 0.034(3) 0.076(4) 0.042(3) -0.016(3) 0.011(2) -0.019(3)
C15 0.059(4) 0.099(6) 0.043(3) -0.023(4) 0.012(3) -0.001(4)
C16 0.069(5) 0.105(6) 0.045(3) -0.022(4) 0.005(3) 0.004(5)
C17 0.070(4) 0.083(5) 0.035(3) -0.015(3) 0.013(3) -0.016(4)
C18 0.078(5) 0.085(5) 0.050(4) -0.023(4) 0.005(3) -0.002(4)
C19 0.071(5) 0.088(5) 0.040(3) -0.021(3) 0.007(3) -0.005(4)
C20 0.070(5) 0.114(7) 0.036(3) -0.033(4) 0.004(3) 0.013(4)

loop_
_atom_type_symbol
_atom_type_description
_atom_type_scat_dispersion_real
_atom_type_scat_dispersion_imag
_atom_type_scat_source
C C 0.0033 0.0016 'International Tables Vol C Tables 4.2.6.8 and 6.1.1.4'
H H 0.0000 0.0000 'International Tables Vol C Tables 4.2.6.8 and 6.1.1.4'
P P 0.1023 0.0942 'International Tables Vol C Tables 4.2.6.8 and 6.1.1.4'
S S 0.1246 0.1234 'International Tables Vol C Tables 4.2.6.8 and 6.1.1.4'
Ag Ag -0.8971 1.1015 'International Tables Vol C Tables 4.2.6.8 and 6.1.1.4'

loop_
_geom_angle_atom_site_label_1
_geom_angle_atom_site_label_2
_geom_angle_atom_site_label_3
_geom_angle
_geom_angle_site_symmetry_1
_geom_angle_site_symmetry_3
P2 Ag2 S3 121.22(7) . .
P2 Ag2 S2 121.07(5) . .
S3 Ag2 S2 86.97(5) . .
P2 Ag2 S2 99.50(5) . 16_566
S3 Ag2 S2 137.04(6) . 16_566
S2 Ag2 S2 82.78(4) . 16_566
P2 Ag2 Ag1 128.34(4) . 16_566
S3 Ag2 Ag1 92.57(5) . 16_566
S2 Ag2 Ag1 96.33(3) . 16_566
S2 Ag2 Ag1 47.79(3) 16_566 16_566
S2 Ag1 S1 112.15(4) . .
S2 Ag1 S2 130.43(6) . 9
S1 Ag1 S2 106.50(3) . 9
S2 Ag1 S3 115.01(6) . 9
S1 Ag1 S3 98.46(6) . 9
S2 Ag1 S3 87.82(6) 9 9
S2 Ag1 Ag2 54.63(3) . 16_566
S1 Ag1 Ag2 91.49(3) . 16_566
S2 Ag1 Ag2 153.00(4) 9 16_566
S3 Ag1 Ag2 69.39(5) 9 16_566
S1 P1 S1 109.467(1) 38_665 .
S1 P1 S1 109.477(1) 38_665 27_656
S1 P1 S1 109.470(1) . 27_656
S1 P1 S1 109.5 38_665 16_566
S1 P1 S1 109.5 . 16_566
S1 P1 S1 109.466(1) 27_656 16_566
S3 P3 S3 113.27(7) . 32_656
S3 P3 S3 113.27(7) . 23_566
S3 P3 S3 113.28(7) 32_656 23_566
S3 P3 S4 105.33(9) . .
S3 P3 S4 105.33(9) 32_656 .
S3 P3 S4 105.33(9) 23_566 .
C8' P2 C20 96.0(4) . .
C8' P2 C14 105.6(3) . .
C20 P2 C14 104.0(2) . .
C8' P2 C8 15.8(4) . .
C20 P2 C8 111.5(4) . .
C14 P2 C8 103.7(3) . .
C8' P2 Ag2 121.6(3) . .
C20 P2 Ag2 112.0(2) . .
C14 P2 Ag2 114.78(13) . .
C8 P2 Ag2 110.5(3) . .
P3 S3 Ag2 102.02(9) . .
P3 S3 Ag1 112.09(11) . 5
Ag2 S3 Ag1 83.49(6) . 5
C21 S4 C21 96.9(18) 23_566 .
C21 S4 C21 96.9(18) 23_566 32_656
C21 S4 C21 96.9(18) . 32_656
C21 S4 P3 120.2(14) 23_566 .
C21 S4 P3 120.2(14) . .
C21 S4 P3 120.2(14) 32_656 .
P1 S1 Ag1 110.15(4) . .
P1 S1 Ag1 110.15(4) . 18_566
Ag1 S1 Ag1 108.78(4) . 18_566
P1 S1 Ag1 110.15(4) . 48_665
Ag1 S1 Ag1 108.78(4) . 48_665
Ag1 S1 Ag1 108.78(4) 18_566 48_665
C1 S2 Ag1 112.58(11) . .
C1 S2 Ag1 107.80(13) . 5
Ag1 S2 Ag1 84.55(5) . 5
C1 S2 Ag2 109.67(11) . .
Ag1 S2 Ag2 137.69(5) . .
Ag1 S2 Ag2 84.89(4) 5 .
C1 S2 Ag2 110.98(13) . 16_566
Ag1 S2 Ag2 77.57(4) . 16_566
Ag1 S2 Ag2 141.05(5) 5 16_566
Ag2 S2 Ag2 85.58(4) . 16_566
C2 C1 C6 120.0 . .
C2 C1 S2 121.23(17) . .
C6 C1 S2 118.77(17) . .
C1 C2 C3 120.0 . .
C4 C3 C2 120.0 . .
C5 C4 C3 120.0 . .
C5 C4 C7 119.2 . .
C3 C4 C7 120.8 . .
C4 C5 C6 120.0 . .
C5 C6 C1 120.0 . .
C9 C8 C13 120.0 . .
C9 C8 P2 122.6(5) . .
C13 C8 P2 117.4(5) . .
C8 C9 C10 120.0 . .
C11 C10 C9 120.0 . .
C12 C11 C10 120.0 . .
C13 C12 C11 120.0 . .
C12 C13 C8 120.0 . .
C9' C8' C13' 120.0 . .
C9' C8' P2 111.4(6) . .
C13' C8' P2 128.6(6) . .
C8' C9' C10' 120.0 . .
C11' C10' C9' 120.0 . .
C10' C11' C12' 120.0 . .
C13' C12' C11' 120.0 . .
C12' C13' C8' 120.0 . .
C15 C14 C19 120.0 . .
C15 C14 P2 117.06(18) . .
C19 C14 P2 122.92(17) . .
C16 C15 C14 120.0 . .
C17 C16 C15 120.0 . .
C16 C17 C18 120.0 . .
C19 C18 C17 120.0 . .
C18 C19 C14 120.0 . .
C20 C20 P2 109.0(7) 16_566 .
S4 C21 C23 110(3) . .
S4 C21 C22 114(3) . .
C23 C21 C22 116(3) . .

loop_
_geom_bond_atom_site_label_1
_geom_bond_atom_site_label_2
_geom_bond_distance
_geom_bond_site_symmetry_2
Ag2 P2 2.4334(17) .
Ag2 S3 2.628(2) .
Ag2 S2 2.7048(14) .
Ag2 S2 2.7369(14) 16_566
Ag2 Ag1 3.2776(8) 16_566
Ag1 S2 2.4861(14) .
Ag1 S1 2.5482(8) .
Ag1 S2 2.5703(14) 9
Ag1 S3 2.720(2) 9
Ag1 Ag2 3.2777(8) 16_566
P1 S1 2.0464(17) 38_665
P1 S1 2.0465(17) .
P1 S1 2.0465(17) 27_656
P1 S1 2.0465(17) 16_566
P3 S3 2.016(2) .
P3 S3 2.016(2) 32_656
P3 S3 2.016(2) 23_566
P3 S4 2.085(4) .
P2 C8' 1.740(7) .
P2 C20 1.830(6) .
P2 C14 1.836(3) .
P2 C8 1.917(7) .
S3 Ag1 2.720(2) 5
S4 C21 1.46(3) 23_566
S4 C21 1.46(3) .
S4 C21 1.46(3) 32_656
S1 Ag1 2.5483(8) 18_566
S1 Ag1 2.5483(8) 48_665
S2 C1 1.787(2) .
S2 Ag1 2.5704(14) 5
S2 Ag2 2.7369(14) 16_566
C1 C2 1.3900 .
C1 C6 1.3900 .
C2 C3 1.3900 .
C3 C4 1.3900 .
C4 C5 1.3900 .
C4 C7 1.5330 .
C5 C6 1.3900 .
C8 C9 1.3900 .
C8 C13 1.3900 .
C9 C10 1.3900 .
C10 C11 1.3900 .
C11 C12 1.3900 .
C12 C13 1.3900 .
C8' C9' 1.3900 .
C8' C13' 1.3900 .
C9' C10' 1.3900 .
C10' C11' 1.3900 .
C11' C12' 1.3900 .
C12' C13' 1.3900 .
C14 C15 1.3900 .
C14 C19 1.3900 .
C15 C16 1.3900 .
C16 C17 1.3900 .
C17 C18 1.3900 .
C18 C19 1.3900 .
C20 C20 1.548(7) 16_566
C21 C23 1.63(6) .
C21 C22 1.68(6) .
